data_8106189
loop_
_publ_author_name
'Tan, Yee Seng'
'Tiekink, Edward R.T.'

_publ_section_title
;
 Crystal structure of bis(\m-N-i-propyl-N-n-propyldithiocarbamato-\k2
 S:S&#x2032;) bis(N-i-propyl-N-n-propyldithiocarbamato-\k2
 S,S&#x2032;)dizinc(II), C28H56N4S8Zn2
;
_journal_issue 3
_journal_name_full 'Zeitschrift f\"ur Kristallographie - New Crystal Structures'
_journal_page_first 477
_journal_page_last 479
_journal_paper_doi 10.1515/ncrs-2017-0366
_journal_volume 233
_journal_year 2018
_chemical_formula_moiety 'C28 H56 N4 S8 Zn2'
_chemical_formula_sum 'C28 H56 N4 S8 Zn2'
_chemical_formula_weight 835.98
_space_group_crystal_system monoclinic
_space_group_IT_number 14
_space_group_name_Hall '-P 2yn'
_space_group_name_H-M_alt 'P 1 21/n 1'
_atom_sites_solution_hydrogens geom
_cell_angle_alpha 90
_cell_angle_beta 107.202(2)
_cell_angle_gamma 90
_cell_formula_units_Z 2
_cell_length_a 9.4123(2)
_cell_length_b 19.2708(4)
_cell_length_c 11.5228(3)
_cell_measurement_reflns_used 8264
_cell_measurement_temperature 100(2)
_cell_measurement_theta_max 29.7690
_cell_measurement_theta_min 3.6580
_cell_volume 1996.54(8)
_computing_cell_refinement 'CrysAlisPro [1]'
_computing_data_collection 'CrysAlisPro [1]'
_computing_data_reduction 'CrysAlisPro [1]'
_computing_molecular_graphics 'ORTEP-3 for Windows [4]'
_computing_publication_material 'SHELXL2014/7 [3]'
_computing_structure_refinement 'SHELXL2014/7 [3]'
_computing_structure_solution 'SHELXS-97 [2]'
_diffrn_ambient_temperature 100(2)
_diffrn_measured_fraction_theta_full 0.998
_diffrn_measured_fraction_theta_max 0.999
_diffrn_measurement_device_type 'XtaLAB Synergy, Dualflex, AtlasS2'
_diffrn_measurement_method '\w scans'
_diffrn_radiation_type MoK\a
_diffrn_radiation_wavelength 0.71073
_diffrn_reflns_av_R_equivalents 0.0581
_diffrn_reflns_av_unetI/netI 0.0352
_diffrn_reflns_Laue_measured_fraction_full 0.998
_diffrn_reflns_Laue_measured_fraction_max 0.999
_diffrn_reflns_limit_h_max 11
_diffrn_reflns_limit_h_min -11
_diffrn_reflns_limit_k_max 24
_diffrn_reflns_limit_k_min -22
_diffrn_reflns_limit_l_max 14
_diffrn_reflns_limit_l_min -14
_diffrn_reflns_number 25064
_diffrn_reflns_point_group_measured_fraction_full 0.998
_diffrn_reflns_point_group_measured_fraction_max 0.999
_diffrn_reflns_theta_full 25.242
_diffrn_reflns_theta_max 26.372
_diffrn_reflns_theta_min 3.099
_diffrn_source 'micro-focus sealed X-ray tube'
_exptl_absorpt_coefficient_mu 1.644
_exptl_absorpt_correction_T_max 1.000
_exptl_absorpt_correction_T_min 0.415
_exptl_absorpt_correction_type gaussian
_exptl_absorpt_process_details 'CrysAlisPro [1]'
_exptl_crystal_colour colourless
_exptl_crystal_density_diffrn 1.391
_exptl_crystal_description prism
_exptl_crystal_F_000 880
_exptl_crystal_size_max 0.220
_exptl_crystal_size_mid 0.147
_exptl_crystal_size_min 0.121
_refine_diff_density_max 0.332
_refine_diff_density_min -0.315
_refine_diff_density_rms 0.062
_refine_ls_extinction_coef .
_refine_ls_extinction_method none
_refine_ls_goodness_of_fit_ref 1.037
_refine_ls_hydrogen_treatment constr
_refine_ls_matrix_type full
_refine_ls_number_parameters 196
_refine_ls_number_reflns 4077
_refine_ls_number_restraints 0
_refine_ls_restrained_S_all 1.037
_refine_ls_R_factor_all 0.0324
_refine_ls_R_factor_gt 0.0254
_refine_ls_shift/su_max 0.001
_refine_ls_shift/su_mean 0.000
_refine_ls_structure_factor_coef Fsqd
_refine_ls_weighting_details 'w=1/[\s^2^(Fo^2^)+(0.0178P)^2^+0.7485P] where P=(Fo^2^+2Fc^2^)/3'
_refine_ls_weighting_scheme calc
_refine_ls_wR_factor_gt 0.0538
_refine_ls_wR_factor_ref 0.0572
_reflns_Friedel_coverage 0.000
_reflns_Friedel_fraction_full .
_reflns_Friedel_fraction_max .
_reflns_number_gt 3556
_reflns_number_total 4077
_reflns_threshold_expression 'I > 2\s(I)'
_cod_data_source_file suppl_ncrs-2017-0366_suppl.cif
_cod_data_source_block shelx
_cod_original_sg_symbol_H-M 'P 21/n'
_cod_database_code 8106189
_shelx_space_group_comment
;
The symmetry employed for this shelxl refinement is uniquely defined
by the following loop, which should always be used as a source of
symmetry information in preference to the above space-group names.
They are only intended as comments.
;
_shelx_estimated_absorpt_t_min 0.714
_shelx_estimated_absorpt_t_max 0.826

loop_
_space_group_symop_operation_xyz
'x, y, z'
'-x+1/2, y+1/2, -z+1/2'
'-x, -y, -z'
'x-1/2, -y-1/2, z-1/2'

loop_
_atom_site_label
_atom_site_type_symbol
_atom_site_fract_x
_atom_site_fract_y
_atom_site_fract_z
_atom_site_U_iso_or_equiv
_atom_site_adp_type
_atom_site_occupancy
_atom_site_site_symmetry_order
_atom_site_calc_flag
_atom_site_refinement_flags_posn
_atom_site_refinement_flags_adp
_atom_site_refinement_flags_occupancy
_atom_site_disorder_assembly
_atom_site_disorder_group
Zn Zn 0.37991(2) 0.01105(2) 0.84818(2) 0.01427(7) Uani 1 1 d . . . . .
S1 S 0.23765(5) -0.07186(2) 0.91107(4) 0.01680(11) Uani 1 1 d . . . . .
S2 S 0.37630(5) 0.03187(2) 1.10103(4) 0.01369(10) Uani 1 1 d . . . . .
S3 S 0.33473(5) 0.12972(2) 0.81372(4) 0.01565(10) Uani 1 1 d . . . . .
S4 S 0.27001(6) 0.01889(2) 0.62911(4) 0.01789(11) Uani 1 1 d . . . . .
N1 N 0.22070(17) -0.07957(8) 1.13595(14) 0.0141(3) Uani 1 1 d . . . . .
N2 N 0.17867(17) 0.15084(8) 0.58165(14) 0.0152(3) Uani 1 1 d . . . . .
C1 C 0.27372(19) -0.04443(9) 1.05904(17) 0.0126(4) Uani 1 1 d . . . . .
C2 C 0.2486(2) -0.05890(10) 1.26581(17) 0.0177(4) Uani 1 1 d . . . . .
H2 H 0.3058 -0.0144 1.2785 0.021 Uiso 1 1 calc R U . . .
C3 C 0.3434(2) -0.11270(12) 1.35064(19) 0.0265(5) Uani 1 1 d . . . . .
H3A H 0.4324 -0.1224 1.3259 0.040 Uiso 1 1 calc R U . . .
H3B H 0.2859 -0.1555 1.3467 0.040 Uiso 1 1 calc R U . . .
H3C H 0.3729 -0.0949 1.4340 0.040 Uiso 1 1 calc R U . . .
C4 C 0.1023(2) -0.04519(10) 1.29285(18) 0.0200(4) Uani 1 1 d . . . . .
H4A H 0.0467 -0.0091 1.2380 0.030 Uiso 1 1 calc R U . . .
H4B H 0.1225 -0.0297 1.3772 0.030 Uiso 1 1 calc R U . . .
H4C H 0.0433 -0.0880 1.2808 0.030 Uiso 1 1 calc R U . . .
C5 C 0.1321(2) -0.14292(9) 1.09520(18) 0.0164(4) Uani 1 1 d . . . . .
H5A H 0.1332 -0.1710 1.1674 0.020 Uiso 1 1 calc R U . . .
H5B H 0.1801 -0.1707 1.0449 0.020 Uiso 1 1 calc R U . . .
C6 C -0.0290(2) -0.12934(10) 1.02204(18) 0.0192(4) Uani 1 1 d . . . . .
H6A H -0.0320 -0.0958 0.9563 0.023 Uiso 1 1 calc R U . . .
H6B H -0.0829 -0.1087 1.0755 0.023 Uiso 1 1 calc R U . . .
C7 C -0.1051(3) -0.19655(11) 0.9673(2) 0.0280(5) Uani 1 1 d . . . . .
H7A H -0.2087 -0.1869 0.9212 0.042 Uiso 1 1 calc R U . . .
H7B H -0.1027 -0.2296 1.0325 0.042 Uiso 1 1 calc R U . . .
H7C H -0.0530 -0.2164 0.9129 0.042 Uiso 1 1 calc R U . . .
C8 C 0.2525(2) 0.10501(9) 0.66396(17) 0.0136(4) Uani 1 1 d . . . . .
C9 C 0.1123(2) 0.13041(10) 0.45210(18) 0.0230(5) Uani 1 1 d . . . . .
H9 H 0.1032 0.0787 0.4497 0.028 Uiso 1 1 calc R U . . .
C10 C 0.2184(3) 0.15005(13) 0.3801(2) 0.0370(6) Uani 1 1 d . . . . .
H10A H 0.3164 0.1296 0.4187 0.056 Uiso 1 1 calc R U . . .
H10B H 0.2276 0.2007 0.3785 0.056 Uiso 1 1 calc R U . . .
H10C H 0.1797 0.1325 0.2969 0.056 Uiso 1 1 calc R U . . .
C11 C -0.0426(3) 0.15985(12) 0.3985(2) 0.0336(6) Uani 1 1 d . . . . .
H11A H -0.1057 0.1456 0.4484 0.050 Uiso 1 1 calc R U . . .
H11B H -0.0850 0.1424 0.3156 0.050 Uiso 1 1 calc R U . . .
H11C H -0.0374 0.2106 0.3970 0.050 Uiso 1 1 calc R U . . .
C12 C 0.1667(2) 0.22389(9) 0.61543(18) 0.0165(4) Uani 1 1 d . . . . .
H12A H 0.1462 0.2531 0.5416 0.020 Uiso 1 1 calc R U . . .
H12B H 0.2630 0.2389 0.6719 0.020 Uiso 1 1 calc R U . . .
C13 C 0.0444(2) 0.23543(10) 0.67548(19) 0.0191(4) Uani 1 1 d . . . . .
H13A H -0.0532 0.2245 0.6164 0.023 Uiso 1 1 calc R U . . .
H13B H 0.0596 0.2033 0.7451 0.023 Uiso 1 1 calc R U . . .
C14 C 0.0422(2) 0.30923(10) 0.7197(2) 0.0271(5) Uani 1 1 d . . . . .
H14A H -0.0393 0.3146 0.7558 0.041 Uiso 1 1 calc R U . . .
H14B H 0.0275 0.3413 0.6511 0.041 Uiso 1 1 calc R U . . .
H14C H 0.1370 0.3196 0.7809 0.041 Uiso 1 1 calc R U . . .

loop_
_atom_site_aniso_label
_atom_site_aniso_U_11
_atom_site_aniso_U_22
_atom_site_aniso_U_33
_atom_site_aniso_U_23
_atom_site_aniso_U_13
_atom_site_aniso_U_12
Zn 0.01216(11) 0.01526(12) 0.01434(12) 0.00299(8) 0.00233(9) 0.00000(8)
S1 0.0172(2) 0.0193(2) 0.0150(2) -0.00225(18) 0.00646(19) -0.00530(17)
S2 0.0116(2) 0.0122(2) 0.0164(2) 0.00122(17) 0.00288(18) -0.00054(16)
S3 0.0180(2) 0.0157(2) 0.0120(2) 0.00009(17) 0.00237(19) 0.00066(17)
S4 0.0230(3) 0.0147(2) 0.0136(2) 0.00012(17) 0.00179(19) 0.00261(18)
N1 0.0129(8) 0.0150(8) 0.0137(8) 0.0008(6) 0.0029(6) -0.0013(6)
N2 0.0171(8) 0.0149(8) 0.0119(8) 0.0010(6) 0.0019(7) 0.0002(6)
C1 0.0080(8) 0.0138(9) 0.0149(9) 0.0018(7) 0.0018(7) 0.0016(6)
C2 0.0206(10) 0.0197(10) 0.0122(10) -0.0009(7) 0.0038(8) -0.0052(8)
C3 0.0199(11) 0.0395(13) 0.0191(11) 0.0076(9) 0.0042(9) 0.0025(9)
C4 0.0240(11) 0.0203(10) 0.0168(10) -0.0023(8) 0.0077(9) 0.0010(8)
C5 0.0177(10) 0.0141(9) 0.0188(10) 0.0011(7) 0.0075(8) -0.0035(7)
C6 0.0158(10) 0.0212(10) 0.0207(11) -0.0007(8) 0.0055(8) -0.0038(7)
C7 0.0273(12) 0.0304(12) 0.0226(12) -0.0008(9) 0.0015(9) -0.0128(9)
C8 0.0125(9) 0.0151(9) 0.0142(9) -0.0006(7) 0.0055(7) -0.0024(7)
C9 0.0332(12) 0.0171(10) 0.0132(10) 0.0007(8) -0.0016(9) 0.0018(8)
C10 0.0524(17) 0.0431(14) 0.0182(12) 0.0010(10) 0.0146(11) 0.0001(12)
C11 0.0385(14) 0.0283(12) 0.0216(12) 0.0004(9) -0.0103(10) 0.0033(10)
C12 0.0185(10) 0.0135(9) 0.0177(10) 0.0030(7) 0.0055(8) -0.0001(7)
C13 0.0159(10) 0.0183(10) 0.0231(11) 0.0023(8) 0.0057(9) 0.0018(7)
C14 0.0244(12) 0.0212(11) 0.0393(14) 0.0005(9) 0.0151(10) 0.0033(8)

loop_
_atom_type_symbol
_atom_type_description
_atom_type_scat_dispersion_real
_atom_type_scat_dispersion_imag
_atom_type_scat_source
C C 0.0033 0.0016 'International Tables Vol C Tables 4.2.6.8 and 6.1.1.4'
H H 0.0000 0.0000 'International Tables Vol C Tables 4.2.6.8 and 6.1.1.4'
N N 0.0061 0.0033 'International Tables Vol C Tables 4.2.6.8 and 6.1.1.4'
S S 0.1246 0.1234 'International Tables Vol C Tables 4.2.6.8 and 6.1.1.4'
Zn Zn 0.2839 1.4301 'International Tables Vol C Tables 4.2.6.8 and 6.1.1.4'

loop_
_geom_angle_atom_site_label_1
_geom_angle_atom_site_label_2
_geom_angle_atom_site_label_3
_geom_angle
_geom_angle_site_symmetry_1
_geom_angle_site_symmetry_3
S1 Zn S3 129.055(19) . .
S1 Zn S2 106.862(18) . 3_657
S3 Zn S2 120.183(18) . 3_657
S1 Zn S4 104.937(19) . .
S3 Zn S4 76.289(17) . .
S2 Zn S4 111.424(18) 3_657 .
C1 S1 Zn 97.72(6) . .
C1 S2 Zn 101.08(6) . 3_657
C8 S3 Zn 84.59(6) . .
C8 S4 Zn 81.89(6) . .
C1 N1 C5 119.98(16) . .
C1 N1 C2 122.97(15) . .
C5 N1 C2 117.04(15) . .
C8 N2 C12 120.67(15) . .
C8 N2 C9 120.94(15) . .
C12 N2 C9 118.33(15) . .
N1 C1 S1 120.20(14) . .
N1 C1 S2 122.12(14) . .
S1 C1 S2 117.64(10) . .
N1 C2 C3 110.96(16) . .
N1 C2 C4 110.47(16) . .
C3 C2 C4 112.42(16) . .
N1 C2 H2 107.6 . .
C3 C2 H2 107.6 . .
C4 C2 H2 107.6 . .
C2 C3 H3A 109.5 . .
C2 C3 H3B 109.5 . .
H3A C3 H3B 109.5 . .
C2 C3 H3C 109.5 . .
H3A C3 H3C 109.5 . .
H3B C3 H3C 109.5 . .
C2 C4 H4A 109.5 . .
C2 C4 H4B 109.5 . .
H4A C4 H4B 109.5 . .
C2 C4 H4C 109.5 . .
H4A C4 H4C 109.5 . .
H4B C4 H4C 109.5 . .
N1 C5 C6 114.24(15) . .
N1 C5 H5A 108.7 . .
C6 C5 H5A 108.7 . .
N1 C5 H5B 108.7 . .
C6 C5 H5B 108.7 . .
H5A C5 H5B 107.6 . .
C5 C6 C7 110.63(17) . .
C5 C6 H6A 109.5 . .
C7 C6 H6A 109.5 . .
C5 C6 H6B 109.5 . .
C7 C6 H6B 109.5 . .
H6A C6 H6B 108.1 . .
C6 C7 H7A 109.5 . .
C6 C7 H7B 109.5 . .
H7A C7 H7B 109.5 . .
C6 C7 H7C 109.5 . .
H7A C7 H7C 109.5 . .
H7B C7 H7C 109.5 . .
N2 C8 S4 122.51(14) . .
N2 C8 S3 120.76(14) . .
S4 C8 S3 116.72(11) . .
N2 C9 C11 112.13(17) . .
N2 C9 C10 109.38(18) . .
C11 C9 C10 113.10(19) . .
N2 C9 H9 107.3 . .
C11 C9 H9 107.3 . .
C10 C9 H9 107.3 . .
C9 C10 H10A 109.5 . .
C9 C10 H10B 109.5 . .
H10A C10 H10B 109.5 . .
C9 C10 H10C 109.5 . .
H10A C10 H10C 109.5 . .
H10B C10 H10C 109.5 . .
C9 C11 H11A 109.5 . .
C9 C11 H11B 109.5 . .
H11A C11 H11B 109.5 . .
C9 C11 H11C 109.5 . .
H11A C11 H11C 109.5 . .
H11B C11 H11C 109.5 . .
N2 C12 C13 112.73(15) . .
N2 C12 H12A 109.0 . .
C13 C12 H12A 109.0 . .
N2 C12 H12B 109.0 . .
C13 C12 H12B 109.0 . .
H12A C12 H12B 107.8 . .
C14 C13 C12 112.17(16) . .
C14 C13 H13A 109.2 . .
C12 C13 H13A 109.2 . .
C14 C13 H13B 109.2 . .
C12 C13 H13B 109.2 . .
H13A C13 H13B 107.9 . .
C13 C14 H14A 109.5 . .
C13 C14 H14B 109.5 . .
H14A C14 H14B 109.5 . .
C13 C14 H14C 109.5 . .
H14A C14 H14C 109.5 . .
H14B C14 H14C 109.5 . .

loop_
_geom_bond_atom_site_label_1
_geom_bond_atom_site_label_2
_geom_bond_distance
_geom_bond_site_symmetry_2
Zn S1 2.3335(5) .
Zn S3 2.3385(5) .
Zn S2 2.3447(5) 3_657
Zn S4 2.4332(5) .
S1 C1 1.7203(19) .
S2 C1 1.7470(18) .
S2 Zn 2.3447(5) 3_657
S3 C8 1.7360(19) .
S4 C8 1.7268(18) .
N1 C1 1.325(2) .
N1 C5 1.475(2) .
N1 C2 1.495(2) .
N2 C8 1.331(2) .
N2 C12 1.474(2) .
N2 C9 1.491(2) .
C2 C3 1.520(3) .
C2 C4 1.522(3) .
C2 H2 1.0000 .
C3 H3A 0.9800 .
C3 H3B 0.9800 .
C3 H3C 0.9800 .
C4 H4A 0.9800 .
C4 H4B 0.9800 .
C4 H4C 0.9800 .
C5 C6 1.524(3) .
C5 H5A 0.9900 .
C5 H5B 0.9900 .
C6 C7 1.524(3) .
C6 H6A 0.9900 .
C6 H6B 0.9900 .
C7 H7A 0.9800 .
C7 H7B 0.9800 .
C7 H7C 0.9800 .
C9 C11 1.516(3) .
C9 C10 1.522(3) .
C9 H9 1.0000 .
C10 H10A 0.9800 .
C10 H10B 0.9800 .
C10 H10C 0.9800 .
C11 H11A 0.9800 .
C11 H11B 0.9800 .
C11 H11C 0.9800 .
C12 C13 1.524(3) .
C12 H12A 0.9900 .
C12 H12B 0.9900 .
C13 C14 1.513(3) .
C13 H13A 0.9900 .
C13 H13B 0.9900 .
C14 H14A 0.9800 .
C14 H14B 0.9800 .
C14 H14C 0.9800 .

loop_
_geom_torsion_atom_site_label_1
_geom_torsion_atom_site_label_2
_geom_torsion_atom_site_label_3
_geom_torsion_atom_site_label_4
_geom_torsion
_geom_torsion_site_symmetry_1
_geom_torsion_site_symmetry_2
_geom_torsion_site_symmetry_3
_geom_torsion_site_symmetry_4
C5 N1 C1 S1 0.8(2) . . . .
C2 N1 C1 S1 179.62(13) . . . .
C5 N1 C1 S2 178.72(13) . . . .
C2 N1 C1 S2 -2.5(2) . . . .
Zn S1 C1 N1 -176.29(14) . . . .
Zn S1 C1 S2 5.69(11) . . . .
Zn S2 C1 N1 95.88(15) 3_657 . . .
Zn S2 C1 S1 -86.15(10) 3_657 . . .
C1 N1 C2 C3 -113.98(19) . . . .
C5 N1 C2 C3 64.9(2) . . . .
C1 N1 C2 C4 120.64(18) . . . .
C5 N1 C2 C4 -60.5(2) . . . .
C1 N1 C5 C6 -78.8(2) . . . .
C2 N1 C5 C6 102.28(19) . . . .
N1 C5 C6 C7 171.18(16) . . . .
C12 N2 C8 S4 -179.95(13) . . . .
C9 N2 C8 S4 -2.9(3) . . . .
C12 N2 C8 S3 0.8(2) . . . .
C9 N2 C8 S3 177.89(14) . . . .
Zn S4 C8 N2 -172.78(16) . . . .
Zn S4 C8 S3 6.51(9) . . . .
Zn S3 C8 N2 172.56(15) . . . .
Zn S3 C8 S4 -6.73(9) . . . .
C8 N2 C9 C11 137.03(19) . . . .
C12 N2 C9 C11 -45.8(2) . . . .
C8 N2 C9 C10 -96.7(2) . . . .
C12 N2 C9 C10 80.5(2) . . . .
C8 N2 C12 C13 -81.4(2) . . . .
C9 N2 C12 C13 101.4(2) . . . .
N2 C12 C13 C14 174.92(16) . . . .
